data_7240288
loop_
_publ_author_name
'Rei\&s, Melanie'
'Brietzke, Andreas'
'Eickner, Thomas'
'Stein, Florian'
'Villinger, Alexander'
'Vogel, Christian'
'Kragl, Udo'
'Jopp, Stefan'

_publ_section_title
;
 Synthesis of novel carbohydrate based pyridinium ionic liquids and
 cytotoxicity of ionic liquids for mammalian cells
;
_journal_issue 24
_journal_name_full 'RSC Advances'
_journal_page_first 14299
_journal_page_last 14304
_journal_paper_doi 10.1039/D0RA01370F
_journal_volume 10
_journal_year 2020
_chemical_absolute_configuration ad
_chemical_formula_moiety 'C13 H18 N O3 +, C H3 O3 S -, 0.5 (H2 O)'
_chemical_formula_sum 'C14 H22 N O6.5 S'
_chemical_formula_weight 340.38
_chemical_name_systematic 'N-(1,4-anhydro-5-deoxy-2,3-O-isopropyliden-D-ribitol-5-yl)-pyridinium mesylate'
_space_group_crystal_system monoclinic
_space_group_IT_number 5
_space_group_name_Hall 'C 2y'
_space_group_name_H-M_alt 'C 1 2 1'
_atom_sites_solution_hydrogens mixed
_atom_sites_solution_primary direct
_atom_sites_solution_secondary difmap
_audit_creation_method SHELXL-2013
_audit_update_record
;
2019-05-17 deposited with the CCDC.	2020-03-18 downloaded from the CCDC.
;
_cell_angle_alpha 90
_cell_angle_beta 121.558(3)
_cell_angle_gamma 90
_cell_formula_units_Z 4
_cell_length_a 16.0965(11)
_cell_length_b 8.7488(6)
_cell_length_c 13.4481(9)
_cell_measurement_reflns_used 7182
_cell_measurement_temperature 123(2)
_cell_measurement_theta_max 31.93
_cell_measurement_theta_min 2.54
_cell_volume 1613.8(2)
_computing_cell_refinement 'Bruker Apex V7.51A'
_computing_data_collection 'Bruker Apex V7.51A'
_computing_data_reduction 'Bruker SAINT'
_computing_molecular_graphics 'ORTEP-3v2.01 (Farrugia, 1997)'
_computing_publication_material SHELXL-2013
_computing_structure_refinement 'SHELXL-2013 (Sheldrick, 2013)'
_computing_structure_solution 'SHELXS-2013 (Sheldrick, 2013)'
_diffrn_ambient_temperature 123(2)
_diffrn_measured_fraction_theta_full 0.999
_diffrn_measured_fraction_theta_max 0.997
_diffrn_measurement_device_type 'Bruker Kappa Apex II CCD diffractometer'
_diffrn_measurement_method 'phi and omega scans'
_diffrn_radiation_monochromator graphite
_diffrn_radiation_source 'sealed tube'
_diffrn_radiation_type MoK\a
_diffrn_radiation_wavelength 0.71073
_diffrn_reflns_av_R_equivalents 0.0484
_diffrn_reflns_av_unetI/netI 0.0577
_diffrn_reflns_Laue_measured_fraction_full 0.999
_diffrn_reflns_Laue_measured_fraction_max 0.997
_diffrn_reflns_limit_h_max 22
_diffrn_reflns_limit_h_min -23
_diffrn_reflns_limit_k_max 11
_diffrn_reflns_limit_k_min -12
_diffrn_reflns_limit_l_max 18
_diffrn_reflns_limit_l_min -20
_diffrn_reflns_number 13005
_diffrn_reflns_point_group_measured_fraction_full 0.967
_diffrn_reflns_point_group_measured_fraction_max 0.891
_diffrn_reflns_theta_full 25.242
_diffrn_reflns_theta_max 31.975
_diffrn_reflns_theta_min 2.540
_exptl_absorpt_coefficient_mu 0.232
_exptl_absorpt_correction_T_max 0.7463
_exptl_absorpt_correction_T_min 0.6126
_exptl_absorpt_correction_type multi-scan
_exptl_absorpt_process_details '(SADABS; Sheldrick, 2004)'
_exptl_crystal_colour colourless
_exptl_crystal_density_diffrn 1.401
_exptl_crystal_density_method 'not measured'
_exptl_crystal_description needle
_exptl_crystal_F_000 724
_exptl_crystal_size_max 0.360
_exptl_crystal_size_mid 0.080
_exptl_crystal_size_min 0.070
_refine_diff_density_max 0.383
_refine_diff_density_min -0.366
_refine_diff_density_rms 0.060
_refine_ls_abs_structure_details
;
 Flack x determined using 1760 quotients [(I+)-(I-)]/[(I+)+(I-)]
 (Parsons and Flack (2004), Acta Cryst. A60, s61).
;
_refine_ls_abs_structure_Flack -0.06(4)
_refine_ls_extinction_method none
_refine_ls_goodness_of_fit_ref 1.052
_refine_ls_hydrogen_treatment mixed
_refine_ls_matrix_type full
_refine_ls_number_parameters 211
_refine_ls_number_reflns 4965
_refine_ls_number_restraints 1
_refine_ls_restrained_S_all 1.052
_refine_ls_R_factor_all 0.0432
_refine_ls_R_factor_gt 0.0397
_refine_ls_shift/su_max 0.000
_refine_ls_shift/su_mean 0.000
_refine_ls_structure_factor_coef Fsqd
_refine_ls_weighting_details 'w=1/[\s^2^(Fo^2^)+(0.0409P)^2^+0.3986P] where P=(Fo^2^+2Fc^2^)/3'
_refine_ls_weighting_scheme calc
_refine_ls_wR_factor_gt 0.0929
_refine_ls_wR_factor_ref 0.0954
_reflns_Friedel_coverage 0.689
_reflns_Friedel_fraction_full 0.931
_reflns_Friedel_fraction_max 0.771
_reflns_number_gt 4616
_reflns_number_total 4965
_reflns_threshold_expression 'I > 2\s(I)'
_cod_data_source_file d0ra01370f2.cif
_cod_data_source_block is_mhB61
_cod_depositor_comments 'Adding full bibliography for 7240287--7240289.cif.'
_cod_original_sg_symbol_H-M 'C 2'
_cod_original_formula_sum 'C14 H22 N O6.50 S'
_cod_database_code 7240288
_shelx_space_group_comment
;
The symmetry employed for this shelxl refinement is uniquely defined
by the following loop, which should always be used as a source of
symmetry information in preference to the above space-group names.
They are only intended as comments.
;
_shelx_estimated_absorpt_t_min 0.921
_shelx_estimated_absorpt_t_max 0.984
_shelxl_version_number 2013-4

loop_
_space_group_symop_operation_xyz
'x, y, z'
'-x, y, -z'
'x+1/2, y+1/2, z'
'-x+1/2, y+1/2, -z'

loop_
_atom_site_label
_atom_site_type_symbol
_atom_site_fract_x
_atom_site_fract_y
_atom_site_fract_z
_atom_site_U_iso_or_equiv
_atom_site_adp_type
_atom_site_occupancy
_atom_site_site_symmetry_order
_atom_site_calc_flag
_atom_site_refinement_flags_posn
_atom_site_refinement_flags_adp
_atom_site_refinement_flags_occupancy
_atom_site_disorder_assembly
_atom_site_disorder_group
C1 C 0.18670(14) 0.5459(2) 0.25760(17) 0.0148(4) Uani 1 1 d . . . . .
H1 H 0.1717 0.4501 0.2857 0.018 Uiso 1 1 calc R U . . .
C2 C 0.29411(15) 0.7478(3) 0.33461(19) 0.0224(4) Uani 1 1 d . . . . .
H2A H 0.2961 0.7841 0.2661 0.027 Uiso 1 1 calc R U . . .
H2B H 0.3536 0.7834 0.4065 0.027 Uiso 1 1 calc R U . . .
C3 C 0.20368(16) 0.8056(3) 0.32999(18) 0.0182(4) Uani 1 1 d . . . . .
H3 H 0.1821 0.9081 0.2920 0.022 Uiso 1 1 calc R U . . .
C4 C 0.12726(15) 0.6790(2) 0.26431(19) 0.0155(4) Uani 1 1 d . . . . .
H4 H 0.0742 0.7132 0.1852 0.019 Uiso 1 1 calc R U . . .
C5 C 0.13115(14) 0.7483(3) 0.43392(16) 0.0162(3) Uani 1 1 d . . . . .
C6 C 0.06098(17) 0.8790(3) 0.40802(19) 0.0212(4) Uani 1 1 d . . . . .
H6A H 0.0481 0.9319 0.3371 0.032 Uiso 1 1 calc R U . . .
H6B H 0.0897 0.9508 0.4736 0.032 Uiso 1 1 calc R U . . .
H6C H -0.0003 0.8388 0.3966 0.032 Uiso 1 1 calc R U . . .
C7 C 0.15737(19) 0.6622(3) 0.5438(2) 0.0280(5) Uani 1 1 d . . . . .
H7A H 0.1877 0.7323 0.6105 0.042 Uiso 1 1 calc R U . . .
H7B H 0.2032 0.5799 0.5562 0.042 Uiso 1 1 calc R U . . .
H7C H 0.0982 0.6184 0.5361 0.042 Uiso 1 1 calc R U . . .
C8 C 0.16394(15) 0.5217(2) 0.13295(18) 0.0158(4) Uani 1 1 d . . . . .
H8A H 0.0929 0.5079 0.0794 0.019 Uiso 1 1 calc R U . . .
H8B H 0.1844 0.6127 0.1073 0.019 Uiso 1 1 calc R U . . .
C9 C 0.17805(14) 0.2454(3) 0.12278(17) 0.0171(3) Uani 1 1 d . . . . .
H9 H 0.1173 0.2365 0.1181 0.021 Uiso 1 1 calc R U . . .
C10 C 0.22719(19) 0.1160(2) 0.1236(2) 0.0218(5) Uani 1 1 d . . . . .
H10 H 0.2006 0.0177 0.1200 0.026 Uiso 1 1 calc R U . . .
C11 C 0.31580(19) 0.1300(3) 0.1298(2) 0.0244(5) Uani 1 1 d . . . . .
H11 H 0.3509 0.0418 0.1314 0.029 Uiso 1 1 calc R U . . .
C12 C 0.35190(16) 0.2749(3) 0.1337(2) 0.0243(5) Uani 1 1 d . . . . .
H12 H 0.4118 0.2868 0.1365 0.029 Uiso 1 1 calc R U . . .
C13 C 0.30114(16) 0.4019(3) 0.1334(2) 0.0189(4) Uani 1 1 d . . . . .
H13 H 0.3262 0.5013 0.1367 0.023 Uiso 1 1 calc R U . . .
N1 N 0.21623(13) 0.3848(2) 0.12854(15) 0.0139(3) Uani 1 1 d . . . . .
O1 O 0.28719(11) 0.58393(19) 0.33377(13) 0.0201(3) Uani 1 1 d . . . . .
O2 O 0.09103(11) 0.64224(19) 0.33810(13) 0.0208(3) Uani 1 1 d . . . . .
O3 O 0.21894(11) 0.80144(19) 0.44457(13) 0.0194(3) Uani 1 1 d . . . . .
C14 C 0.02201(16) 0.2828(3) 0.33006(18) 0.0216(4) Uani 1 1 d . . . . .
H14A H -0.0005 0.2095 0.3661 0.032 Uiso 1 1 calc R U . . .
H14B H 0.0092 0.3870 0.3453 0.032 Uiso 1 1 calc R U . . .
H14C H 0.0922 0.2696 0.3632 0.032 Uiso 1 1 calc R U . . .
S1 S -0.04099(3) 0.25100(6) 0.17756(4) 0.01507(11) Uani 1 1 d . . . . .
O4 O -0.14432(10) 0.2557(2) 0.13776(12) 0.0194(3) Uani 1 1 d . . . . .
O5 O -0.00969(13) 0.10059(18) 0.16213(14) 0.0249(4) Uani 1 1 d . . . . .
O6 O -0.01286(12) 0.37415(19) 0.12790(14) 0.0225(3) Uani 1 1 d . . . . .
O7 O 0.0000 -0.0920(3) 0.0000 0.0408(7) Uani 1 2 d S T P . .
H7 H -0.010(3) -0.032(5) 0.043(3) 0.057(11) Uiso 1 1 d . . . . .

loop_
_atom_site_aniso_label
_atom_site_aniso_U_11
_atom_site_aniso_U_22
_atom_site_aniso_U_33
_atom_site_aniso_U_23
_atom_site_aniso_U_13
_atom_site_aniso_U_12
C1 0.0140(9) 0.0151(9) 0.0145(9) -0.0004(7) 0.0068(8) 0.0002(7)
C2 0.0222(10) 0.0261(10) 0.0227(10) -0.0079(10) 0.0144(9) -0.0084(11)
C3 0.0233(10) 0.0158(8) 0.0186(10) -0.0022(8) 0.0133(9) -0.0038(8)
C4 0.0170(10) 0.0141(9) 0.0172(9) -0.0013(7) 0.0101(8) 0.0004(7)
C5 0.0193(8) 0.0145(8) 0.0167(8) 0.0001(8) 0.0108(7) 0.0002(9)
C6 0.0259(11) 0.0185(10) 0.0191(10) -0.0009(8) 0.0118(9) 0.0058(8)
C7 0.0343(13) 0.0279(12) 0.0263(12) 0.0115(9) 0.0191(11) 0.0068(10)
C8 0.0181(9) 0.0132(8) 0.0168(9) -0.0004(7) 0.0096(8) 0.0026(7)
C9 0.0212(9) 0.0153(8) 0.0155(8) -0.0008(8) 0.0101(8) -0.0033(9)
C10 0.0349(13) 0.0124(10) 0.0182(10) -0.0003(8) 0.0140(10) 0.0006(8)
C11 0.0267(12) 0.0231(11) 0.0191(10) 0.0003(9) 0.0091(9) 0.0107(9)
C12 0.0169(9) 0.0296(14) 0.0247(11) -0.0038(9) 0.0097(9) 0.0024(8)
C13 0.0166(10) 0.0199(10) 0.0202(10) -0.0029(8) 0.0096(9) -0.0025(8)
N1 0.0146(8) 0.0133(8) 0.0136(8) -0.0016(6) 0.0072(7) -0.0006(6)
O1 0.0137(7) 0.0248(8) 0.0177(7) -0.0019(6) 0.0053(6) 0.0023(6)
O2 0.0260(8) 0.0186(7) 0.0270(8) -0.0095(6) 0.0204(7) -0.0075(6)
O3 0.0197(7) 0.0242(7) 0.0151(7) -0.0048(6) 0.0096(6) -0.0057(6)
C14 0.0237(10) 0.0220(12) 0.0159(10) -0.0007(8) 0.0081(9) -0.0035(8)
S1 0.0166(2) 0.0152(2) 0.0151(2) 0.00054(18) 0.00943(18) -0.00056(19)
O4 0.0169(6) 0.0220(7) 0.0205(7) -0.0007(7) 0.0105(6) -0.0024(7)
O5 0.0341(9) 0.0218(8) 0.0228(8) 0.0018(7) 0.0177(8) 0.0095(7)
O6 0.0212(8) 0.0262(8) 0.0210(8) 0.0050(7) 0.0117(7) -0.0049(7)
O7 0.082(2) 0.0186(12) 0.0404(16) 0.000 0.0449(17) 0.000

loop_
_atom_type_symbol
_atom_type_description
_atom_type_scat_dispersion_real
_atom_type_scat_dispersion_imag
_atom_type_scat_source
C C 0.0033 0.0016 'International Tables Vol C Tables 4.2.6.8 and 6.1.1.4'
H H 0.0000 0.0000 'International Tables Vol C Tables 4.2.6.8 and 6.1.1.4'
N N 0.0061 0.0033 'International Tables Vol C Tables 4.2.6.8 and 6.1.1.4'
O O 0.0106 0.0060 'International Tables Vol C Tables 4.2.6.8 and 6.1.1.4'
S S 0.1246 0.1234 'International Tables Vol C Tables 4.2.6.8 and 6.1.1.4'

loop_
_geom_angle_atom_site_label_1
_geom_angle_atom_site_label_2
_geom_angle_atom_site_label_3
_geom_angle
_geom_angle_site_symmetry_1
_geom_angle_site_symmetry_3
_geom_angle_publ_flag
O1 C1 C8 110.45(16) . . ?
O1 C1 C4 106.68(16) . . ?
C8 C1 C4 111.65(16) . . ?
O1 C1 H1 109.3 . . ?
C8 C1 H1 109.3 . . ?
C4 C1 H1 109.3 . . ?
O1 C2 C3 105.33(16) . . ?
O1 C2 H2A 110.7 . . ?
C3 C2 H2A 110.7 . . ?
O1 C2 H2B 110.7 . . ?
C3 C2 H2B 110.7 . . ?
H2A C2 H2B 108.8 . . ?
O3 C3 C2 109.21(18) . . ?
O3 C3 C4 103.58(16) . . ?
C2 C3 C4 104.20(17) . . ?
O3 C3 H3 113.0 . . ?
C2 C3 H3 113.0 . . ?
C4 C3 H3 113.0 . . ?
O2 C4 C1 111.31(16) . . ?
O2 C4 C3 104.89(16) . . ?
C1 C4 C3 104.05(16) . . ?
O2 C4 H4 112.0 . . ?
C1 C4 H4 112.0 . . ?
C3 C4 H4 112.0 . . ?
O3 C5 O2 104.94(14) . . ?
O3 C5 C7 108.11(17) . . ?
O2 C5 C7 108.62(19) . . ?
O3 C5 C6 111.05(19) . . ?
O2 C5 C6 110.49(17) . . ?
C7 C5 C6 113.27(17) . . ?
C5 C6 H6A 109.5 . . ?
C5 C6 H6B 109.5 . . ?
H6A C6 H6B 109.5 . . ?
C5 C6 H6C 109.5 . . ?
H6A C6 H6C 109.5 . . ?
H6B C6 H6C 109.5 . . ?
C5 C7 H7A 109.5 . . ?
C5 C7 H7B 109.5 . . ?
H7A C7 H7B 109.5 . . ?
C5 C7 H7C 109.5 . . ?
H7A C7 H7C 109.5 . . ?
H7B C7 H7C 109.5 . . ?
N1 C8 C1 109.88(16) . . ?
N1 C8 H8A 109.7 . . ?
C1 C8 H8A 109.7 . . ?
N1 C8 H8B 109.7 . . ?
C1 C8 H8B 109.7 . . ?
H8A C8 H8B 108.2 . . ?
N1 C9 C10 119.99(17) . . ?
N1 C9 H9 120.0 . . ?
C10 C9 H9 120.0 . . ?
C9 C10 C11 119.7(2) . . ?
C9 C10 H10 120.2 . . ?
C11 C10 H10 120.2 . . ?
C12 C11 C10 118.7(2) . . ?
C12 C11 H11 120.7 . . ?
C10 C11 H11 120.7 . . ?
C13 C12 C11 120.1(2) . . ?
C13 C12 H12 119.9 . . ?
C11 C12 H12 119.9 . . ?
N1 C13 C12 119.8(2) . . ?
N1 C13 H13 120.1 . . ?
C12 C13 H13 120.1 . . ?
C13 N1 C9 121.67(18) . . ?
C13 N1 C8 119.55(17) . . ?
C9 N1 C8 118.76(16) . . ?
C1 O1 C2 106.96(15) . . ?
C4 O2 C5 108.82(15) . . ?
C5 O3 C3 107.39(15) . . ?
S1 C14 H14A 109.5 . . ?
S1 C14 H14B 109.5 . . ?
H14A C14 H14B 109.5 . . ?
S1 C14 H14C 109.5 . . ?
H14A C14 H14C 109.5 . . ?
H14B C14 H14C 109.5 . . ?
O4 S1 O6 112.28(10) . . ?
O4 S1 O5 112.65(11) . . ?
O6 S1 O5 112.78(10) . . ?
O4 S1 C14 105.83(10) . . ?
O6 S1 C14 106.69(10) . . ?
O5 S1 C14 105.96(10) . . ?

loop_
_geom_bond_atom_site_label_1
_geom_bond_atom_site_label_2
_geom_bond_distance
_geom_bond_site_symmetry_2
_geom_bond_publ_flag
C1 O1 1.429(3) . ?
C1 C8 1.532(3) . ?
C1 C4 1.539(3) . ?
C1 H1 1.0000 . ?
C2 O1 1.438(3) . ?
C2 C3 1.511(3) . ?
C2 H2A 0.9900 . ?
C2 H2B 0.9900 . ?
C3 O3 1.428(2) . ?
C3 C4 1.544(3) . ?
C3 H3 1.0000 . ?
C4 O2 1.426(2) . ?
C4 H4 1.0000 . ?
C5 O3 1.422(2) . ?
C5 O2 1.438(3) . ?
C5 C7 1.509(3) . ?
C5 C6 1.514(3) . ?
C6 H6A 0.9800 . ?
C6 H6B 0.9800 . ?
C6 H6C 0.9800 . ?
C7 H7A 0.9800 . ?
C7 H7B 0.9800 . ?
C7 H7C 0.9800 . ?
C8 N1 1.482(3) . ?
C8 H8A 0.9900 . ?
C8 H8B 0.9900 . ?
C9 N1 1.350(3) . ?
C9 C10 1.377(3) . ?
C9 H9 0.9500 . ?
C10 C11 1.390(3) . ?
C10 H10 0.9500 . ?
C11 C12 1.384(4) . ?
C11 H11 0.9500 . ?
C12 C13 1.378(3) . ?
C12 H12 0.9500 . ?
C13 N1 1.342(3) . ?
C13 H13 0.9500 . ?
C14 S1 1.771(2) . ?
C14 H14A 0.9800 . ?
C14 H14B 0.9800 . ?
C14 H14C 0.9800 . ?
S1 O4 1.4570(14) . ?
S1 O6 1.4588(16) . ?
S1 O5 1.4621(16) . ?
O7 H7 0.85(4) . ?

loop_
_geom_torsion_atom_site_label_1
_geom_torsion_atom_site_label_2
_geom_torsion_atom_site_label_3
_geom_torsion_atom_site_label_4
_geom_torsion
_geom_torsion_site_symmetry_1
_geom_torsion_site_symmetry_2
_geom_torsion_site_symmetry_3
_geom_torsion_site_symmetry_4
_geom_torsion_publ_flag
O1 C2 C3 O3 81.48(19) . . . . ?
O1 C2 C3 C4 -28.7(2) . . . . ?
O1 C1 C4 O2 -101.05(18) . . . . ?
C8 C1 C4 O2 138.20(17) . . . . ?
O1 C1 C4 C3 11.4(2) . . . . ?
C8 C1 C4 C3 -109.34(18) . . . . ?
O3 C3 C4 O2 13.2(2) . . . . ?
C2 C3 C4 O2 127.39(17) . . . . ?
O3 C3 C4 C1 -103.86(18) . . . . ?
C2 C3 C4 C1 10.4(2) . . . . ?
O1 C1 C8 N1 66.2(2) . . . . ?
C4 C1 C8 N1 -175.26(16) . . . . ?
N1 C9 C10 C11 -0.3(3) . . . . ?
C9 C10 C11 C12 -0.7(3) . . . . ?
C10 C11 C12 C13 1.1(3) . . . . ?
C11 C12 C13 N1 -0.5(3) . . . . ?
C12 C13 N1 C9 -0.6(3) . . . . ?
C12 C13 N1 C8 177.62(19) . . . . ?
C10 C9 N1 C13 1.0(3) . . . . ?
C10 C9 N1 C8 -177.2(2) . . . . ?
C1 C8 N1 C13 -97.7(2) . . . . ?
C1 C8 N1 C9 80.6(2) . . . . ?
C8 C1 O1 C2 91.15(18) . . . . ?
C4 C1 O1 C2 -30.4(2) . . . . ?
C3 C2 O1 C1 37.4(2) . . . . ?
C1 C4 O2 C5 118.60(18) . . . . ?
C3 C4 O2 C5 6.7(2) . . . . ?
O3 C5 O2 C4 -24.3(2) . . . . ?
C7 C5 O2 C4 -139.72(18) . . . . ?
C6 C5 O2 C4 95.47(19) . . . . ?
O2 C5 O3 C3 33.3(2) . . . . ?
C7 C5 O3 C3 149.10(19) . . . . ?
C6 C5 O3 C3 -86.1(2) . . . . ?
C2 C3 O3 C5 -139.16(19) . . . . ?
C4 C3 O3 C5 -28.6(2) . . . . ?
